data_7004399
loop_
_publ_author_name
'Jones, Cameron'
'Mills, David P.'
'Stasch, Andreas'

_publ_section_title
;
 Flexible coordination of bulky amidinates and guanidinates towards
 rhodium(i): conversion of kinetic to thermodymanic isomers
;
_journal_issue 35
_journal_name_full 'Dalton Transactions'
_journal_page_first 4799
_journal_page_last 4804
_journal_paper_doi 10.1039/b806542j
_journal_year 2008
_chemical_formula_sum 'C39 H60 N3 Rh'
_chemical_formula_weight 673.81
_chemical_name_systematic
;
?
;
_space_group_IT_number 15
_symmetry_cell_setting monoclinic
_symmetry_space_group_name_Hall '-C 2yc'
_symmetry_space_group_name_H-M 'C 1 2/c 1'
_atom_sites_solution_hydrogens geom
_atom_sites_solution_primary direct
_atom_sites_solution_secondary difmap
_audit_creation_method SHELXL-97
_cell_angle_alpha 90.00
_cell_angle_beta 108.90(3)
_cell_angle_gamma 90.00
_cell_formula_units_Z 12
_cell_length_a 40.659(8)
_cell_length_b 11.960(2)
_cell_length_c 23.891(5)
_cell_measurement_temperature 123(2)
_cell_volume 10991(4)
_computing_structure_refinement 'SHELXL-97 (Sheldrick, 1997)'
_computing_structure_solution 'SHELXS-97 (Sheldrick, 1990)'
_diffrn_ambient_temperature 123(2)
_diffrn_measured_fraction_theta_full 0.992
_diffrn_measured_fraction_theta_max 0.992
_diffrn_measurement_device_type 'Nonius Kappa CCD'
_diffrn_radiation_monochromator graphite
_diffrn_radiation_source 'fine-focus sealed tube'
_diffrn_radiation_type MoK\a
_diffrn_radiation_wavelength 0.71073
_diffrn_reflns_av_R_equivalents 0.0239
_diffrn_reflns_av_sigmaI/netI 0.0520
_diffrn_reflns_limit_h_max 52
_diffrn_reflns_limit_h_min -52
_diffrn_reflns_limit_k_max 15
_diffrn_reflns_limit_k_min -13
_diffrn_reflns_limit_l_max 29
_diffrn_reflns_limit_l_min -31
_diffrn_reflns_number 18381
_diffrn_reflns_theta_full 27.50
_diffrn_reflns_theta_max 27.50
_diffrn_reflns_theta_min 3.03
_exptl_absorpt_coefficient_mu 0.495
_exptl_absorpt_correction_T_max 0.876
_exptl_absorpt_correction_T_min 0.801
_exptl_absorpt_correction_type multi-scan
_exptl_absorpt_process_details 'Sortav (Blessing, 1995)'
_exptl_crystal_colour yellow
_exptl_crystal_density_diffrn 1.222
_exptl_crystal_density_method 'not measured'
_exptl_crystal_description block
_exptl_crystal_F_000 4320
_exptl_crystal_size_max 0.35
_exptl_crystal_size_mid 0.30
_exptl_crystal_size_min 0.25
_refine_diff_density_max 1.788
_refine_diff_density_min -0.781
_refine_diff_density_rms 0.090
_refine_ls_extinction_method none
_refine_ls_goodness_of_fit_ref 1.058
_refine_ls_hydrogen_treatment constr
_refine_ls_matrix_type full
_refine_ls_number_parameters 601
_refine_ls_number_reflns 12544
_refine_ls_number_restraints 0
_refine_ls_restrained_S_all 1.058
_refine_ls_R_factor_all 0.0680
_refine_ls_R_factor_gt 0.0432
_refine_ls_shift/su_max 0.002
_refine_ls_shift/su_mean 0.000
_refine_ls_structure_factor_coef Fsqd
_refine_ls_weighting_details 'calc w=1/[\s^2^(Fo^2^)+(0.0532P)^2^+16.4861P] where P=(Fo^2^+2Fc^2^)/3'
_refine_ls_weighting_scheme calc
_refine_ls_wR_factor_gt 0.1005
_refine_ls_wR_factor_ref 0.1129
_reflns_number_gt 9434
_reflns_number_total 12544
_reflns_threshold_expression >2sigma(I)
_cod_data_source_file b806542j.txt
_cod_data_source_block compound7
_cod_original_sg_symbol_H-M C2/c
_cod_database_code 7004399

loop_
_symmetry_equiv_pos_as_xyz
'x, y, z'
'-x, y, -z+1/2'
'x+1/2, y+1/2, z'
'-x+1/2, y+1/2, -z+1/2'
'-x, -y, -z'
'x, -y, z-1/2'
'-x+1/2, -y+1/2, -z'
'x+1/2, -y+1/2, z-1/2'

loop_
_atom_site_label
_atom_site_type_symbol
_atom_site_fract_x
_atom_site_fract_y
_atom_site_fract_z
_atom_site_U_iso_or_equiv
_atom_site_adp_type
_atom_site_occupancy
_atom_site_symmetry_multiplicity
_atom_site_calc_flag
_atom_site_refinement_flags
_atom_site_disorder_assembly
_atom_site_disorder_group
Rh1 Rh 0.161123(5) 1.470796(19) 0.484802(9) 0.01844(7) Uani 1 1 d . . .
Rh2 Rh 0.0000 0.81582(3) 0.2500 0.01962(8) Uani 1 2 d S . .
N1 N 0.14062(5) 1.43435(19) 0.55248(9) 0.0169(5) Uani 1 1 d . . .
N2 N 0.18491(5) 1.5487(2) 0.56607(9) 0.0202(5) Uani 1 1 d . . .
N3 N 0.16469(5) 1.5183(2) 0.64945(9) 0.0204(5) Uani 1 1 d . . .
N4 N 0.02836(5) 0.96363(18) 0.27321(9) 0.0161(4) Uani 1 1 d . . .
N5 N 0.0000 1.1417(2) 0.2500 0.0127(6) Uani 1 2 d S . .
C1 C 0.16326(6) 1.5004(2) 0.59166(11) 0.0182(5) Uani 1 1 d . . .
C2 C 0.12479(6) 1.3362(2) 0.56544(11) 0.0175(5) Uani 1 1 d . . .
C3 C 0.14481(6) 1.2426(2) 0.59293(11) 0.0218(6) Uani 1 1 d . . .
C4 C 0.12762(8) 1.1486(3) 0.60333(12) 0.0295(7) Uani 1 1 d . . .
H4 H 0.1408 1.0851 0.6216 0.035 Uiso 1 1 calc R . .
C5 C 0.09163(8) 1.1451(3) 0.58764(13) 0.0335(7) Uani 1 1 d . . .
H5 H 0.0804 1.0807 0.5961 0.040 Uiso 1 1 calc R . .
C6 C 0.07239(7) 1.2357(3) 0.55979(12) 0.0287(7) Uani 1 1 d . . .
H6 H 0.0478 1.2327 0.5486 0.034 Uiso 1 1 calc R . .
C7 C 0.08815(6) 1.3316(2) 0.54754(11) 0.0216(6) Uani 1 1 d . . .
C8 C 0.18439(7) 1.2432(3) 0.60966(12) 0.0273(6) Uani 1 1 d . . .
H8 H 0.1924 1.3221 0.6193 0.033 Uiso 1 1 calc R . .
C9 C 0.19559(7) 1.2063(3) 0.55737(14) 0.0360(8) Uani 1 1 d . . .
H9A H 0.1879 1.1293 0.5465 0.054 Uiso 1 1 calc R . .
H9B H 0.2210 1.2101 0.5684 0.054 Uiso 1 1 calc R . .
H9C H 0.1851 1.2558 0.5236 0.054 Uiso 1 1 calc R . .
C10 C 0.20251(9) 1.1714(3) 0.66410(14) 0.0408(8) Uani 1 1 d . . .
H10A H 0.1941 1.1926 0.6967 0.061 Uiso 1 1 calc R . .
H10B H 0.2277 1.1835 0.6760 0.061 Uiso 1 1 calc R . .
H10C H 0.1974 1.0923 0.6544 0.061 Uiso 1 1 calc R . .
C11 C 0.06589(7) 1.4281(3) 0.51574(13) 0.0261(6) Uani 1 1 d . . .
H11 H 0.0817 1.4869 0.5092 0.031 Uiso 1 1 calc R . .
C12 C 0.04127(7) 1.3924(3) 0.45525(13) 0.0312(7) Uani 1 1 d . . .
H12A H 0.0546 1.3560 0.4328 0.047 Uiso 1 1 calc R . .
H12B H 0.0294 1.4584 0.4336 0.047 Uiso 1 1 calc R . .
H12C H 0.0240 1.3400 0.4606 0.047 Uiso 1 1 calc R . .
C13 C 0.04472(8) 1.4807(3) 0.55191(15) 0.0446(9) Uani 1 1 d . . .
H13A H 0.0278 1.4262 0.5567 0.067 Uiso 1 1 calc R . .
H13B H 0.0324 1.5468 0.5312 0.067 Uiso 1 1 calc R . .
H13C H 0.0604 1.5026 0.5909 0.067 Uiso 1 1 calc R . .
C14 C 0.19877(8) 1.6590(3) 0.57829(12) 0.0296(7) Uani 1 1 d . . .
C15 C 0.23503(8) 1.6726(3) 0.59416(13) 0.0408(9) Uani 1 1 d . . .
C16 C 0.24820(10) 1.7838(4) 0.60476(14) 0.0581(13) Uani 1 1 d . . .
H16 H 0.2726 1.7956 0.6167 0.070 Uiso 1 1 calc R . .
C17 C 0.22653(13) 1.8743(4) 0.59822(18) 0.0629(13) Uani 1 1 d . . .
H17 H 0.2359 1.9476 0.6056 0.075 Uiso 1 1 calc R . .
C18 C 0.19198(12) 1.8588(3) 0.58141(15) 0.0523(10) Uani 1 1 d . . .
H18 H 0.1773 1.9225 0.5765 0.063 Uiso 1 1 calc R . .
C19 C 0.17669(9) 1.7531(3) 0.57092(13) 0.0370(8) Uani 1 1 d . . .
C20 C 0.25885(8) 1.5744(4) 0.60001(15) 0.0531(11) Uani 1 1 d . . .
H20 H 0.2440 1.5062 0.5876 0.064 Uiso 1 1 calc R . .
C21 C 0.28129(9) 1.5852(4) 0.55898(17) 0.0633(13) Uani 1 1 d . . .
H21A H 0.2663 1.6029 0.5187 0.095 Uiso 1 1 calc R . .
H21B H 0.2934 1.5145 0.5587 0.095 Uiso 1 1 calc R . .
H21C H 0.2984 1.6452 0.5735 0.095 Uiso 1 1 calc R . .
C22 C 0.28299(10) 1.5554(6) 0.66384(19) 0.093(2) Uani 1 1 d . . .
H22A H 0.3000 1.6163 0.6753 0.139 Uiso 1 1 calc R . .
H22B H 0.2952 1.4840 0.6662 0.139 Uiso 1 1 calc R . .
H22C H 0.2692 1.5539 0.6907 0.139 Uiso 1 1 calc R . .
C23 C 0.13735(9) 1.7432(3) 0.55037(15) 0.0387(8) Uani 1 1 d . . .
H23 H 0.1317 1.6705 0.5658 0.046 Uiso 1 1 calc R . .
C24 C 0.11896(12) 1.8361(3) 0.57391(18) 0.0557(11) Uani 1 1 d . . .
H24A H 0.1206 1.9070 0.5544 0.083 Uiso 1 1 calc R . .
H24B H 0.1302 1.8440 0.6167 0.083 Uiso 1 1 calc R . .
H24C H 0.0944 1.8164 0.5656 0.083 Uiso 1 1 calc R . .
C25 C 0.12214(10) 1.7387(3) 0.48322(16) 0.0495(9) Uani 1 1 d . . .
H25A H 0.1287 1.8064 0.4663 0.074 Uiso 1 1 calc R . .
H25B H 0.0967 1.7341 0.4715 0.074 Uiso 1 1 calc R . .
H25C H 0.1311 1.6729 0.4686 0.074 Uiso 1 1 calc R . .
C26 C 0.13209(7) 1.5054(3) 0.66407(12) 0.0249(6) Uani 1 1 d . . .
H26 H 0.1131 1.4957 0.6254 0.030 Uiso 1 1 calc R . .
C27 C 0.12265(8) 1.6095(3) 0.69251(14) 0.0376(8) Uani 1 1 d . . .
H27A H 0.1392 1.6186 0.7325 0.056 Uiso 1 1 calc R . .
H27B H 0.0991 1.6014 0.6946 0.056 Uiso 1 1 calc R . .
H27C H 0.1236 1.6753 0.6687 0.056 Uiso 1 1 calc R . .
C28 C 0.13048(8) 1.4018(3) 0.70128(13) 0.0316(7) Uani 1 1 d . . .
H28A H 0.1393 1.3366 0.6858 0.047 Uiso 1 1 calc R . .
H28B H 0.1063 1.3883 0.6992 0.047 Uiso 1 1 calc R . .
H28C H 0.1447 1.4146 0.7425 0.047 Uiso 1 1 calc R . .
C29 C 0.19846(7) 1.5504(3) 0.69334(12) 0.0288(7) Uani 1 1 d . . .
H29 H 0.2158 1.5459 0.6717 0.035 Uiso 1 1 calc R . .
C30 C 0.21098(8) 1.4674(3) 0.74403(13) 0.0375(8) Uani 1 1 d . . .
H30A H 0.1964 1.4732 0.7695 0.056 Uiso 1 1 calc R . .
H30B H 0.2352 1.4840 0.7672 0.056 Uiso 1 1 calc R . .
H30C H 0.2095 1.3914 0.7281 0.056 Uiso 1 1 calc R . .
C31 C 0.20094(9) 1.6708(3) 0.71694(14) 0.0407(8) Uani 1 1 d . . .
H31A H 0.1874 1.7206 0.6853 0.061 Uiso 1 1 calc R . .
H31B H 0.2253 1.6946 0.7306 0.061 Uiso 1 1 calc R . .
H31C H 0.1917 1.6738 0.7500 0.061 Uiso 1 1 calc R . .
C32 C 0.19946(8) 1.4658(3) 0.44237(14) 0.0354(8) Uani 1 1 d . . .
H32 H 0.2160 1.4543 0.4804 0.042 Uiso 1 1 calc R . .
C33 C 0.18200(7) 1.5672(3) 0.43003(13) 0.0324(7) Uani 1 1 d . . .
H33 H 0.1877 1.6221 0.4604 0.039 Uiso 1 1 calc R . .
C34 C 0.15473(10) 1.5969(4) 0.37215(15) 0.0624(13) Uani 1 1 d . . .
H34A H 0.1472 1.6749 0.3746 0.075 Uiso 1 1 calc R . .
H34B H 0.1654 1.5938 0.3404 0.075 Uiso 1 1 calc R . .
C35 C 0.12335(8) 1.5233(3) 0.35512(13) 0.0330(7) Uani 1 1 d . . .
H35A H 0.1240 1.4752 0.3217 0.040 Uiso 1 1 calc R . .
H35B H 0.1024 1.5709 0.3409 0.040 Uiso 1 1 calc R . .
C36 C 0.12001(7) 1.4489(3) 0.40464(11) 0.0233(6) Uani 1 1 d . . .
H36 H 0.1054 1.4730 0.4262 0.028 Uiso 1 1 calc R . .
C37 C 0.13729(7) 1.3476(3) 0.41988(12) 0.0257(6) Uani 1 1 d . . .
H37 H 0.1330 1.3048 0.4503 0.031 Uiso 1 1 calc R . .
C38 C 0.16247(8) 1.3011(3) 0.39125(15) 0.0391(8) Uani 1 1 d . . .
H38A H 0.1708 1.2274 0.4091 0.047 Uiso 1 1 calc R . .
H38B H 0.1499 1.2889 0.3487 0.047 Uiso 1 1 calc R . .
C39 C 0.19290(11) 1.3728(4) 0.3969(2) 0.0697(14) Uani 1 1 d . . .
H39A H 0.1900 1.4068 0.3579 0.084 Uiso 1 1 calc R . .
H39B H 0.2138 1.3247 0.4071 0.084 Uiso 1 1 calc R . .
C40 C 0.0000 1.0279(3) 0.2500 0.0168(7) Uani 1 2 d S . .
C41 C 0.05687(6) 0.9921(2) 0.32380(12) 0.0193(6) Uani 1 1 d . . .
C42 C 0.09055(7) 0.9948(2) 0.31924(12) 0.0224(6) Uani 1 1 d . . .
C43 C 0.11869(7) 1.0208(3) 0.36916(13) 0.0285(7) Uani 1 1 d . . .
H43 H 0.1414 1.0229 0.3662 0.034 Uiso 1 1 calc R . .
C44 C 0.11410(8) 1.0435(3) 0.42289(14) 0.0336(7) Uani 1 1 d . . .
H44 H 0.1335 1.0623 0.4563 0.040 Uiso 1 1 calc R . .
C45 C 0.08112(8) 1.0386(3) 0.42778(13) 0.0297(7) Uani 1 1 d . . .
H45 H 0.0782 1.0537 0.4649 0.036 Uiso 1 1 calc R . .
C46 C 0.05208(7) 1.0118(2) 0.37933(12) 0.0232(6) Uani 1 1 d . . .
C47 C 0.09698(7) 0.9679(3) 0.26140(13) 0.0264(6) Uani 1 1 d . . .
H47 H 0.0740 0.9545 0.2305 0.032 Uiso 1 1 calc R . .
C48 C 0.11859(7) 0.8606(3) 0.26784(16) 0.0371(8) Uani 1 1 d . . .
H48A H 0.1418 0.8729 0.2965 0.056 Uiso 1 1 calc R . .
H48B H 0.1208 0.8406 0.2294 0.056 Uiso 1 1 calc R . .
H48C H 0.1070 0.7997 0.2817 0.056 Uiso 1 1 calc R . .
C49 C 0.11485(8) 1.0633(3) 0.24037(15) 0.0377(8) Uani 1 1 d . . .
H49A H 0.1005 1.1308 0.2351 0.057 Uiso 1 1 calc R . .
H49B H 0.1179 1.0429 0.2026 0.057 Uiso 1 1 calc R . .
H49C H 0.1376 1.0775 0.2699 0.057 Uiso 1 1 calc R . .
C50 C 0.01685(8) 0.9975(3) 0.38791(13) 0.0303(7) Uani 1 1 d . . .
H50 H -0.0014 1.0168 0.3496 0.036 Uiso 1 1 calc R . .
C51 C 0.01141(9) 1.0737(3) 0.43566(15) 0.0436(9) Uani 1 1 d . . .
H51A H 0.0262 1.0485 0.4747 0.065 Uiso 1 1 calc R . .
H51B H -0.0130 1.0707 0.4338 0.065 Uiso 1 1 calc R . .
H51C H 0.0175 1.1507 0.4290 0.065 Uiso 1 1 calc R . .
C52 C 0.01119(10) 0.8770(3) 0.40183(18) 0.0496(10) Uani 1 1 d . . .
H52A H 0.0125 0.8289 0.3694 0.074 Uiso 1 1 calc R . .
H52B H -0.0118 0.8692 0.4065 0.074 Uiso 1 1 calc R . .
H52C H 0.0291 0.8548 0.4386 0.074 Uiso 1 1 calc R . .
C53 C 0.03153(7) 1.2014(2) 0.24694(12) 0.0239(6) Uani 1 1 d . . .
H53 H 0.0474 1.1417 0.2412 0.029 Uiso 1 1 calc R . .
C54 C 0.02409(8) 1.2774(3) 0.19258(15) 0.0379(8) Uani 1 1 d . . .
H54A H 0.0091 1.2379 0.1576 0.057 Uiso 1 1 calc R . .
H54B H 0.0460 1.2975 0.1864 0.057 Uiso 1 1 calc R . .
H54C H 0.0123 1.3455 0.1989 0.057 Uiso 1 1 calc R . .
C55 C 0.05275(7) 1.2652(3) 0.30249(14) 0.0338(7) Uani 1 1 d . . .
H55A H 0.0407 1.3348 0.3056 0.051 Uiso 1 1 calc R . .
H55B H 0.0758 1.2826 0.2999 0.051 Uiso 1 1 calc R . .
H55C H 0.0553 1.2189 0.3375 0.051 Uiso 1 1 calc R . .
C56 C 0.02066(10) 0.6039(3) 0.3237(2) 0.0622(12) Uani 1 1 d . . .
H56A H 0.0270 0.5306 0.3109 0.075 Uiso 1 1 calc R . .
H56B H 0.0306 0.6073 0.3673 0.075 Uiso 1 1 calc R . .
C57 C 0.03694(8) 0.6955(3) 0.29751(16) 0.0356(8) Uani 1 1 d . . .
H57 H 0.0487 0.7547 0.3226 0.043 Uiso 1 1 calc R . .
C58 C 0.03555(8) 0.6971(3) 0.23869(15) 0.0343(7) Uani 1 1 d . . .
H58 H 0.0466 0.7576 0.2262 0.041 Uiso 1 1 calc R . .
C59 C 0.01793(10) 0.6107(4) 0.1934(2) 0.0659(13) Uani 1 1 d . . .
H59A H 0.0240 0.6255 0.1572 0.079 Uiso 1 1 calc R . .
H59B H 0.0276 0.5366 0.2086 0.079 Uiso 1 1 calc R . .

loop_
_atom_site_aniso_label
_atom_site_aniso_U_11
_atom_site_aniso_U_22
_atom_site_aniso_U_33
_atom_site_aniso_U_23
_atom_site_aniso_U_13
_atom_site_aniso_U_12
Rh1 0.01804(10) 0.02412(14) 0.01407(11) -0.00064(9) 0.00645(8) -0.00450(9)
Rh2 0.01982(14) 0.01380(17) 0.02569(17) 0.000 0.00798(12) 0.000
N1 0.0164(10) 0.0196(12) 0.0152(10) 0.0008(9) 0.0056(8) -0.0007(9)
N2 0.0184(10) 0.0291(14) 0.0123(10) -0.0004(10) 0.0036(8) -0.0065(10)
N3 0.0173(10) 0.0306(15) 0.0129(10) -0.0016(10) 0.0045(8) -0.0048(10)
N4 0.0158(10) 0.0159(12) 0.0154(10) 0.0006(9) 0.0035(8) 0.0009(9)
N5 0.0108(12) 0.0102(16) 0.0162(14) 0.000 0.0030(11) 0.000
C1 0.0160(11) 0.0199(15) 0.0190(13) 0.0018(11) 0.0059(10) 0.0005(10)
C2 0.0192(11) 0.0202(15) 0.0142(12) -0.0018(11) 0.0071(10) -0.0045(11)
C3 0.0237(12) 0.0252(16) 0.0153(13) -0.0006(12) 0.0046(10) -0.0010(12)
C4 0.0401(16) 0.0228(17) 0.0223(15) 0.0055(13) 0.0057(12) 0.0003(14)
C5 0.0424(17) 0.0311(19) 0.0277(16) 0.0022(14) 0.0123(13) -0.0168(15)
C6 0.0268(13) 0.0365(19) 0.0239(15) -0.0022(14) 0.0098(11) -0.0128(14)
C7 0.0205(12) 0.0292(17) 0.0159(13) -0.0017(12) 0.0071(10) -0.0037(12)
C8 0.0243(13) 0.0257(17) 0.0264(15) 0.0040(13) 0.0006(11) 0.0034(12)
C9 0.0262(14) 0.043(2) 0.0368(18) 0.0052(15) 0.0079(13) 0.0110(14)
C10 0.0425(18) 0.040(2) 0.0283(17) 0.0036(15) -0.0051(14) 0.0108(16)
C11 0.0171(12) 0.0325(18) 0.0282(15) 0.0004(13) 0.0068(11) -0.0008(12)
C12 0.0238(13) 0.043(2) 0.0263(15) 0.0069(14) 0.0077(12) 0.0006(14)
C13 0.0215(14) 0.071(3) 0.0377(19) -0.0110(18) 0.0043(13) 0.0122(16)
C14 0.0364(15) 0.039(2) 0.0146(13) -0.0041(13) 0.0096(12) -0.0200(15)
C15 0.0349(16) 0.066(3) 0.0205(15) -0.0012(16) 0.0083(13) -0.0239(17)
C16 0.058(2) 0.094(4) 0.0236(17) -0.013(2) 0.0141(16) -0.057(3)
C17 0.101(4) 0.048(3) 0.048(2) -0.017(2) 0.037(2) -0.040(3)
C18 0.089(3) 0.037(2) 0.037(2) -0.0110(17) 0.028(2) -0.031(2)
C19 0.066(2) 0.0279(19) 0.0208(15) -0.0043(14) 0.0186(15) -0.0151(17)
C20 0.0245(15) 0.096(3) 0.037(2) 0.010(2) 0.0066(14) -0.0203(19)
C21 0.0382(19) 0.111(4) 0.045(2) 0.000(2) 0.0194(17) -0.020(2)
C22 0.0313(19) 0.198(7) 0.048(3) 0.034(3) 0.0119(18) -0.004(3)
C23 0.057(2) 0.0228(18) 0.0403(19) 0.0016(15) 0.0206(16) 0.0021(16)
C24 0.087(3) 0.037(2) 0.049(2) 0.0001(18) 0.031(2) 0.016(2)
C25 0.067(2) 0.034(2) 0.042(2) -0.0028(17) 0.0116(18) 0.0105(19)
C26 0.0251(13) 0.0341(18) 0.0196(14) -0.0028(12) 0.0129(11) -0.0014(12)
C27 0.0432(17) 0.043(2) 0.0330(17) -0.0020(16) 0.0217(14) 0.0083(16)
C28 0.0394(16) 0.038(2) 0.0241(15) 0.0000(14) 0.0198(13) -0.0049(14)
C29 0.0246(13) 0.044(2) 0.0164(14) -0.0010(13) 0.0043(11) -0.0088(13)
C30 0.0316(15) 0.055(2) 0.0207(15) 0.0021(15) 0.0020(12) -0.0005(16)
C31 0.0481(19) 0.044(2) 0.0262(17) -0.0067(15) 0.0061(14) -0.0158(17)
C32 0.0304(15) 0.054(2) 0.0306(17) -0.0079(16) 0.0217(13) -0.0115(15)
C33 0.0321(15) 0.048(2) 0.0201(15) 0.0025(14) 0.0125(12) -0.0136(15)
C34 0.052(2) 0.101(4) 0.0283(19) 0.028(2) 0.0044(16) -0.029(2)
C35 0.0352(16) 0.037(2) 0.0214(15) 0.0054(14) 0.0015(12) -0.0043(14)
C36 0.0203(12) 0.0331(18) 0.0150(13) -0.0039(12) 0.0038(10) -0.0051(12)
C37 0.0280(13) 0.0312(18) 0.0169(13) -0.0034(12) 0.0058(11) -0.0053(13)
C38 0.0407(17) 0.041(2) 0.0344(18) -0.0138(16) 0.0110(14) 0.0035(16)
C39 0.066(2) 0.082(3) 0.088(3) -0.046(3) 0.063(3) -0.031(2)
C40 0.0166(16) 0.017(2) 0.0173(18) 0.000 0.0062(14) 0.000
C41 0.0209(12) 0.0154(14) 0.0204(13) 0.0039(11) 0.0048(10) 0.0009(11)
C42 0.0201(12) 0.0220(16) 0.0229(14) 0.0033(12) 0.0037(11) -0.0001(11)
C43 0.0195(13) 0.0298(18) 0.0335(16) 0.0033(14) 0.0047(12) -0.0035(12)
C44 0.0326(15) 0.032(2) 0.0265(16) 0.0017(14) -0.0038(12) -0.0071(14)
C45 0.0375(16) 0.0292(18) 0.0199(14) 0.0046(13) 0.0058(12) -0.0024(14)
C46 0.0269(13) 0.0199(16) 0.0226(14) 0.0037(12) 0.0077(11) -0.0014(12)
C47 0.0205(13) 0.0306(18) 0.0304(16) -0.0020(13) 0.0115(11) -0.0007(12)
C48 0.0257(14) 0.035(2) 0.053(2) -0.0057(16) 0.0154(14) 0.0024(14)
C49 0.0339(16) 0.043(2) 0.044(2) 0.0051(16) 0.0230(15) -0.0004(15)
C50 0.0317(15) 0.0381(19) 0.0249(15) -0.0024(14) 0.0143(13) -0.0039(14)
C51 0.058(2) 0.042(2) 0.041(2) -0.0030(17) 0.0305(17) 0.0012(18)
C52 0.063(2) 0.038(2) 0.063(2) -0.0038(19) 0.043(2) -0.0145(19)
C53 0.0254(13) 0.0166(15) 0.0293(15) 0.0012(12) 0.0085(11) -0.0046(12)
C54 0.0384(16) 0.033(2) 0.0421(19) 0.0113(16) 0.0127(14) -0.0084(15)
C55 0.0310(15) 0.0257(18) 0.0387(18) -0.0041(14) 0.0028(13) -0.0093(14)
C56 0.060(2) 0.039(2) 0.096(3) 0.037(2) 0.038(2) 0.017(2)
C57 0.0362(16) 0.0178(17) 0.055(2) 0.0100(15) 0.0184(15) 0.0115(14)
C58 0.0329(15) 0.0188(17) 0.055(2) 0.0001(15) 0.0185(15) 0.0086(13)
C59 0.060(2) 0.048(3) 0.093(3) -0.036(3) 0.030(2) 0.005(2)

loop_
_atom_type_symbol
_atom_type_description
_atom_type_scat_dispersion_real
_atom_type_scat_dispersion_imag
_atom_type_scat_source
C C 0.0033 0.0016 'International Tables Vol C Tables 4.2.6.8 and 6.1.1.4'
H H 0.0000 0.0000 'International Tables Vol C Tables 4.2.6.8 and 6.1.1.4'
N N 0.0061 0.0033 'International Tables Vol C Tables 4.2.6.8 and 6.1.1.4'
Rh Rh -1.1178 0.9187 'International Tables Vol C Tables 4.2.6.8 and 6.1.1.4'

loop_
_geom_angle_atom_site_label_1
_geom_angle_atom_site_label_2
_geom_angle_atom_site_label_3
_geom_angle
_geom_angle_site_symmetry_1
_geom_angle_site_symmetry_3
_geom_angle_publ_flag
N2 Rh1 N1 63.54(8) . . ?
N2 Rh1 C36 153.04(10) . . ?
N1 Rh1 C36 106.19(9) . . ?
N2 Rh1 C33 100.03(11) . . ?
N1 Rh1 C33 158.69(12) . . ?
C36 Rh1 C33 82.24(11) . . ?
N2 Rh1 C32 105.47(11) . . ?
N1 Rh1 C32 154.66(12) . . ?
C36 Rh1 C32 92.96(11) . . ?
C33 Rh1 C32 38.26(13) . . ?
N2 Rh1 C37 161.83(10) . . ?
N1 Rh1 C37 102.57(10) . . ?
C36 Rh1 C37 38.21(11) . . ?
C33 Rh1 C37 96.04(12) . . ?
C32 Rh1 C37 82.16(11) . . ?
N4 Rh2 N4 64.06(11) 2 . ?
N4 Rh2 C58 151.80(11) 2 . ?
N4 Rh2 C58 105.21(10) . . ?
N4 Rh2 C58 105.21(10) 2 2 ?
N4 Rh2 C58 151.80(11) . 2 ?
C58 Rh2 C58 95.17(18) . 2 ?
N4 Rh2 C57 161.99(12) 2 . ?
N4 Rh2 C57 101.42(11) . . ?
C58 Rh2 C57 38.32(13) . . ?
C58 Rh2 C57 82.55(12) 2 . ?
N4 Rh2 C57 101.42(11) 2 2 ?
N4 Rh2 C57 161.99(12) . 2 ?
C58 Rh2 C57 82.55(12) . 2 ?
C58 Rh2 C57 38.32(13) 2 2 ?
C57 Rh2 C57 94.7(2) . 2 ?
C1 N1 C2 126.4(2) . . ?
C1 N1 Rh1 93.55(15) . . ?
C2 N1 Rh1 131.54(17) . . ?
C1 N2 C14 125.0(2) . . ?
C1 N2 Rh1 93.23(16) . . ?
C14 N2 Rh1 129.51(17) . . ?
C1 N3 C29 118.5(2) . . ?
C1 N3 C26 117.9(2) . . ?
C29 N3 C26 123.6(2) . . ?
C40 N4 C41 124.6(2) . . ?
C40 N4 Rh2 92.78(17) . . ?
C41 N4 Rh2 131.19(17) . . ?
C40 N5 C53 118.66(15) . 2 ?
C40 N5 C53 118.66(15) . . ?
C53 N5 C53 122.7(3) 2 . ?
N1 C1 N2 109.7(2) . . ?
N1 C1 N3 126.1(2) . . ?
N2 C1 N3 124.3(2) . . ?
C7 C2 C3 120.1(2) . . ?
C7 C2 N1 118.3(2) . . ?
C3 C2 N1 121.5(2) . . ?
C4 C3 C2 118.5(2) . . ?
C4 C3 C8 120.4(3) . . ?
C2 C3 C8 121.1(2) . . ?
C3 C4 C5 121.6(3) . . ?
C6 C5 C4 119.4(3) . . ?
C5 C6 C7 121.5(3) . . ?
C6 C7 C2 118.7(3) . . ?
C6 C7 C11 119.6(2) . . ?
C2 C7 C11 121.6(2) . . ?
C3 C8 C9 110.7(2) . . ?
C3 C8 C10 113.3(2) . . ?
C9 C8 C10 110.1(3) . . ?
C7 C11 C12 111.4(3) . . ?
C7 C11 C13 112.5(2) . . ?
C12 C11 C13 109.3(2) . . ?
C15 C14 C19 120.6(3) . . ?
C15 C14 N2 118.1(3) . . ?
C19 C14 N2 121.1(3) . . ?
C14 C15 C16 117.1(4) . . ?
C14 C15 C20 121.5(3) . . ?
C16 C15 C20 121.4(3) . . ?
C17 C16 C15 121.7(3) . . ?
C18 C17 C16 119.8(4) . . ?
C17 C18 C19 122.7(4) . . ?
C18 C19 C14 118.1(3) . . ?
C18 C19 C23 119.3(3) . . ?
C14 C19 C23 122.6(3) . . ?
C15 C20 C22 113.1(4) . . ?
C15 C20 C21 111.8(3) . . ?
C22 C20 C21 108.8(3) . . ?
C19 C23 C25 111.7(3) . . ?
C19 C23 C24 114.2(3) . . ?
C25 C23 C24 109.3(3) . . ?
N3 C26 C27 113.1(2) . . ?
N3 C26 C28 115.4(2) . . ?
C27 C26 C28 109.6(2) . . ?
N3 C29 C30 112.8(2) . . ?
N3 C29 C31 115.9(3) . . ?
C30 C29 C31 110.7(3) . . ?
C33 C32 C39 122.0(3) . . ?
C33 C32 Rh1 70.84(16) . . ?
C39 C32 Rh1 112.2(2) . . ?
C32 C33 C34 125.1(3) . . ?
C32 C33 Rh1 70.91(17) . . ?
C34 C33 Rh1 111.8(2) . . ?
C35 C34 C33 114.9(3) . . ?
C34 C35 C36 114.6(2) . . ?
C37 C36 C35 123.3(2) . . ?
C37 C36 Rh1 71.66(16) . . ?
C35 C36 Rh1 112.91(18) . . ?
C36 C37 C38 124.2(3) . . ?
C36 C37 Rh1 70.13(16) . . ?
C38 C37 Rh1 111.67(19) . . ?
C39 C38 C37 114.6(3) . . ?
C38 C39 C32 116.1(3) . . ?
N4 C40 N4 110.4(3) 2 . ?
N4 C40 N5 124.81(16) 2 . ?
N4 C40 N5 124.81(16) . . ?
C42 C41 N4 119.1(2) . . ?
C42 C41 C46 119.9(2) . . ?
N4 C41 C46 120.9(2) . . ?
C43 C42 C41 119.2(3) . . ?
C43 C42 C47 119.3(2) . . ?
C41 C42 C47 121.5(2) . . ?
C44 C43 C42 121.2(3) . . ?
C43 C44 C45 119.7(3) . . ?
C44 C45 C46 121.4(3) . . ?
C45 C46 C41 118.5(2) . . ?
C45 C46 C50 119.6(3) . . ?
C41 C46 C50 121.8(2) . . ?
C42 C47 C49 112.4(3) . . ?
C42 C47 C48 110.3(2) . . ?
C49 C47 C48 109.9(2) . . ?
C52 C50 C46 110.7(3) . . ?
C52 C50 C51 109.5(3) . . ?
C46 C50 C51 113.8(3) . . ?
N5 C53 C55 116.6(2) . . ?
N5 C53 C54 112.9(2) . . ?
C55 C53 C54 109.9(3) . . ?
C59 C56 C57 114.2(3) 2 . ?
C58 C57 C56 123.2(4) . . ?
C58 C57 Rh2 70.10(18) . . ?
C56 C57 Rh2 112.5(2) . . ?
C57 C58 C59 125.0(3) . . ?
C57 C58 Rh2 71.58(17) . . ?
C59 C58 Rh2 111.7(2) . . ?
C56 C59 C58 116.7(3) 2 . ?

loop_
_geom_bond_atom_site_label_1
_geom_bond_atom_site_label_2
_geom_bond_distance
_geom_bond_site_symmetry_2
_geom_bond_publ_flag
Rh1 N2 2.087(2) . ?
Rh1 N1 2.091(2) . ?
Rh1 C36 2.111(3) . ?
Rh1 C33 2.117(3) . ?
Rh1 C32 2.118(3) . ?
Rh1 C37 2.131(3) . ?
Rh2 N4 2.085(2) 2 ?
Rh2 N4 2.085(2) . ?
Rh2 C58 2.105(3) . ?
Rh2 C58 2.105(3) 2 ?
Rh2 C57 2.124(3) . ?
Rh2 C57 2.124(3) 2 ?
N1 C1 1.337(3) . ?
N1 C2 1.420(3) . ?
N2 C1 1.353(3) . ?
N2 C14 1.427(4) . ?
N3 C1 1.380(3) . ?
N3 C29 1.483(3) . ?
N3 C26 1.484(3) . ?
N4 C40 1.347(3) . ?
N4 C41 1.419(3) . ?
N5 C40 1.360(5) . ?
N5 C53 1.490(3) 2 ?
N5 C53 1.490(3) . ?
C2 C7 1.412(3) . ?
C2 C3 1.414(4) . ?
C3 C4 1.388(4) . ?
C3 C8 1.527(3) . ?
C4 C5 1.389(4) . ?
C5 C6 1.375(5) . ?
C6 C7 1.391(4) . ?
C7 C11 1.510(4) . ?
C8 C9 1.527(4) . ?
C8 C10 1.533(4) . ?
C11 C12 1.528(4) . ?
C11 C13 1.538(4) . ?
C14 C15 1.408(4) . ?
C14 C19 1.414(5) . ?
C15 C16 1.426(6) . ?
C15 C20 1.499(6) . ?
C16 C17 1.371(6) . ?
C17 C18 1.343(6) . ?
C18 C19 1.396(5) . ?
C19 C23 1.518(5) . ?
C20 C22 1.540(5) . ?
C20 C21 1.546(4) . ?
C23 C25 1.522(5) . ?
C23 C24 1.544(5) . ?
C26 C27 1.525(4) . ?
C26 C28 1.538(4) . ?
C29 C30 1.521(4) . ?
C29 C31 1.537(5) . ?
C32 C33 1.388(5) . ?
C32 C39 1.516(5) . ?
C33 C34 1.508(5) . ?
C34 C35 1.494(5) . ?
C35 C36 1.521(4) . ?
C36 C37 1.388(4) . ?
C37 C38 1.510(4) . ?
C38 C39 1.474(5) . ?
C40 N4 1.347(3) 2 ?
C41 C42 1.409(3) . ?
C41 C46 1.422(4) . ?
C42 C43 1.394(4) . ?
C42 C47 1.522(4) . ?
C43 C44 1.382(4) . ?
C44 C45 1.384(4) . ?
C45 C46 1.397(4) . ?
C46 C50 1.521(4) . ?
C47 C49 1.523(4) . ?
C47 C48 1.534(4) . ?
C50 C52 1.513(5) . ?
C50 C51 1.531(4) . ?
C53 C55 1.532(4) . ?
C53 C54 1.533(4) . ?
C56 C59 1.490(5) 2 ?
C56 C57 1.515(5) . ?
C57 C58 1.388(5) . ?
C58 C59 1.500(5) . ?
C59 C56 1.490(5) 2 ?
